data_7208816
loop_
_publ_author_name
'Yu, Yang'
'Ma, Jian-Ping'
'Dong, Yu-Bin'

_publ_section_title
;
 Luminescent humidity sensors based on porous Ln3+-MOFs
;
_journal_issue 21
_journal_name_full CrystEngComm
_journal_page_first 7157
_journal_paper_doi 10.1039/c2ce26210j
_journal_volume 14
_journal_year 2012
_chemical_formula_sum 'C11 H11 N3 O9 Tb'
_chemical_formula_weight 488.15
_chemical_name_systematic
;
?
;
_space_group_IT_number 14
_symmetry_cell_setting monoclinic
_symmetry_space_group_name_Hall '-P 2ybc'
_symmetry_space_group_name_H-M 'P 1 21/c 1'
_atom_sites_solution_hydrogens geom
_atom_sites_solution_primary direct
_atom_sites_solution_secondary difmap
_audit_creation_method SHELXL-97
_cell_angle_alpha 90.00
_cell_angle_beta 90.807(5)
_cell_angle_gamma 90.00
_cell_formula_units_Z 4
_cell_length_a 8.3136(19)
_cell_length_b 14.719(4)
_cell_length_c 11.526(3)
_cell_measurement_reflns_used 526
_cell_measurement_temperature 298(2)
_cell_measurement_theta_max 16.587
_cell_measurement_theta_min 2.245
_cell_volume 1410.3(6)
_computing_cell_refinement 'Bruker SMART'
_computing_data_collection 'Bruker SMART'
_computing_data_reduction 'Bruker SAINT'
_computing_molecular_graphics 'Bruker SHELXTL'
_computing_publication_material 'Bruker SHELXTL'
_computing_structure_refinement 'SHELXL-97 (Sheldrick, 1997)'
_computing_structure_solution 'SHELXS-97 (Sheldrick, 1990)'
_diffrn_ambient_temperature 298(2)
_diffrn_measured_fraction_theta_full 0.997
_diffrn_measured_fraction_theta_max 0.997
_diffrn_measurement_device_type 'CCD area detector'
_diffrn_measurement_method 'phi and omega scans'
_diffrn_radiation_monochromator graphite
_diffrn_radiation_source 'fine-focus sealed tube'
_diffrn_radiation_type MoK\a
_diffrn_radiation_wavelength 0.71073
_diffrn_reflns_av_R_equivalents 0.0919
_diffrn_reflns_av_sigmaI/netI 0.1155
_diffrn_reflns_limit_h_max 6
_diffrn_reflns_limit_h_min -10
_diffrn_reflns_limit_k_max 17
_diffrn_reflns_limit_k_min -17
_diffrn_reflns_limit_l_max 13
_diffrn_reflns_limit_l_min -13
_diffrn_reflns_number 7316
_diffrn_reflns_theta_full 25.50
_diffrn_reflns_theta_max 25.50
_diffrn_reflns_theta_min 2.24
_exptl_absorpt_coefficient_mu 5.072
_exptl_absorpt_correction_T_max 0.8627
_exptl_absorpt_correction_T_min 0.6310
_exptl_absorpt_correction_type multi-scan
_exptl_absorpt_process_details sadabs
_exptl_crystal_colour colourless
_exptl_crystal_density_diffrn 2.299
_exptl_crystal_density_method 'not measured'
_exptl_crystal_description plan
_exptl_crystal_F_000 940
_exptl_crystal_size_max 0.10
_exptl_crystal_size_mid 0.04
_exptl_crystal_size_min 0.03
_refine_diff_density_max 1.561
_refine_diff_density_min -2.105
_refine_diff_density_rms 0.245
_refine_ls_extinction_method none
_refine_ls_goodness_of_fit_ref 1.056
_refine_ls_hydrogen_treatment constr
_refine_ls_matrix_type full
_refine_ls_number_parameters 205
_refine_ls_number_reflns 2611
_refine_ls_number_restraints 0
_refine_ls_restrained_S_all 1.056
_refine_ls_R_factor_all 0.0886
_refine_ls_R_factor_gt 0.0608
_refine_ls_shift/su_max 0.000
_refine_ls_shift/su_mean 0.000
_refine_ls_structure_factor_coef Fsqd
_refine_ls_weighting_details 'calc w=1/[\s^2^(Fo^2^)+(0.0148P)^2^+3.2310P] where P=(Fo^2^+2Fc^2^)/3'
_refine_ls_weighting_scheme calc
_refine_ls_wR_factor_gt 0.1072
_refine_ls_wR_factor_ref 0.1172
_reflns_number_gt 1971
_reflns_number_total 2611
_reflns_threshold_expression >2sigma(I)
_cod_data_source_file c2ce26210j.txt
_cod_data_source_block 1
_cod_depositor_comments
;
The following automatic conversions were performed:

'_symmetry_cell_setting' value 'Monoclinic' changed to 'monoclinic'
according to /home/saulius/struct/CIF-dictionaries/cif_core.dic
dictionary named 'cif_core.dic' version 2.4.2 from 2011-04-26.

Automatic conversion script
Id: cif_fix_values 1891 2012-01-12 08:04:46Z andrius 
;
_cod_original_cell_volume 1410.4(6)
_cod_original_sg_symbol_H-M P2(1)/c
_cod_database_code 7208816

loop_
_symmetry_equiv_pos_as_xyz
'x, y, z'
'-x, y+1/2, -z+1/2'
'-x, -y, -z'
'x, -y-1/2, z-1/2'

loop_
_atom_site_label
_atom_site_type_symbol
_atom_site_fract_x
_atom_site_fract_y
_atom_site_fract_z
_atom_site_U_iso_or_equiv
_atom_site_adp_type
_atom_site_occupancy
_atom_site_symmetry_multiplicity
_atom_site_calc_flag
_atom_site_refinement_flags
C1 C -0.2323(18) 0.3683(10) -0.2149(12) 0.045(4) Uani 1 1 d .
H1 H -0.2282 0.4141 -0.2704 0.054 Uiso 1 1 calc R
C2 C -0.1404(16) 0.3774(9) -0.1159(11) 0.041(4) Uani 1 1 d .
H2 H -0.0731 0.4274 -0.1068 0.049 Uiso 1 1 calc R
C3 C -0.1475(14) 0.3130(8) -0.0301(10) 0.021(3) Uani 1 1 d .
C4 C -0.2446(15) 0.2357(8) -0.0536(11) 0.031(3) Uani 1 1 d .
H4 H -0.2485 0.1879 -0.0009 0.038 Uiso 1 1 calc R
C5 C -0.3334(16) 0.2324(9) -0.1558(12) 0.041(4) Uani 1 1 d .
H5 H -0.4004 0.1828 -0.1693 0.049 Uiso 1 1 calc R
C6 C -0.0567(16) 0.3192(8) 0.0808(10) 0.027(3) Uani 1 1 d .
C7 C -0.0041(14) 0.3759(8) 0.2538(10) 0.023(3) Uani 1 1 d .
C8 C 0.0730(14) 0.2944(7) 0.2394(10) 0.019(3) Uani 1 1 d .
C9 C -0.0357(14) 0.4366(7) 0.3550(10) 0.0205(19) Uani 1 1 d .
C10 C 0.1808(12) 0.2386(7) 0.3150(10) 0.015(3) Uani 1 1 d .
C11 C 0.5270(15) -0.0028(7) 0.0643(9) 0.0205(19) Uani 1 1 d .
Tb1 Tb 0.22247(7) 0.13243(3) 0.06694(4) 0.01470(18) Uani 1 1 d .
N1 N 0.0384(11) 0.2593(6) 0.1293(8) 0.019(2) Uani 1 1 d .
N2 N -0.0877(11) 0.3904(6) 0.1519(8) 0.022(2) Uani 1 1 d .
H2A H -0.1484 0.4361 0.1360 0.026 Uiso 1 1 calc R
N3 N -0.3266(13) 0.2973(8) -0.2354(9) 0.035(3) Uani 1 1 d .
O1 O 0.2294(10) 0.1658(5) 0.2685(6) 0.024(2) Uani 1 1 d .
O2 O 0.2199(9) 0.2626(5) 0.4146(7) 0.0229(19) Uani 1 1 d .
O3 O 0.0090(10) 0.4106(5) 0.4533(7) 0.030(2) Uani 1 1 d .
O4 O -0.1128(11) 0.5073(5) 0.3317(7) 0.035(2) Uani 1 1 d .
O5 O 0.4427(10) 0.2334(5) 0.0957(7) 0.034(2) Uani 1 1 d .
H5A H 0.4189 0.2894 0.0895 0.051 Uiso 1 1 d R
H5B H 0.5131 0.2194 0.1469 0.051 Uiso 1 1 d R
O6 O 0.6462(10) -0.0524(5) 0.0876(6) 0.0292(15) Uani 1 1 d .
O7 O 0.4459(10) 0.0420(5) 0.1359(6) 0.0292(15) Uani 1 1 d .
O8 O 0.6895(10) 0.5263(5) 0.0856(7) 0.037(2) Uani 1 1 d .
H8A H 0.7243 0.5661 0.1330 0.056 Uiso 1 1 d R
H8B H 0.6730 0.5438 0.0162 0.056 Uiso 1 1 d R
O9 O 0.4163(12) 0.4239(6) 0.1444(8) 0.056(3) Uani 1 1 d .
H9A H 0.4994 0.4547 0.1278 0.085 Uiso 1 1 d R
H9B H 0.3779 0.4296 0.2120 0.085 Uiso 1 1 d R

loop_
_atom_site_aniso_label
_atom_site_aniso_U_11
_atom_site_aniso_U_22
_atom_site_aniso_U_33
_atom_site_aniso_U_23
_atom_site_aniso_U_13
_atom_site_aniso_U_12
C1 0.069(11) 0.037(8) 0.029(8) 0.000(7) -0.018(7) 0.012(8)
C2 0.046(9) 0.053(9) 0.023(7) -0.021(7) 0.006(6) 0.008(7)
C3 0.020(7) 0.033(7) 0.012(6) 0.007(5) 0.002(5) 0.000(5)
C4 0.030(8) 0.038(8) 0.026(8) 0.001(6) 0.000(6) 0.005(6)
C5 0.037(9) 0.047(9) 0.039(9) -0.010(7) -0.013(7) -0.001(7)
C6 0.043(9) 0.026(7) 0.012(7) 0.006(5) 0.007(6) -0.002(6)
C7 0.024(7) 0.026(6) 0.019(6) -0.002(5) -0.010(5) 0.007(5)
C8 0.023(7) 0.021(6) 0.013(6) -0.005(5) -0.001(5) 0.000(5)
C9 0.032(5) 0.016(4) 0.013(5) 0.001(3) 0.000(4) 0.003(4)
C10 0.010(6) 0.015(6) 0.020(7) 0.003(5) 0.000(5) -0.005(5)
C11 0.032(5) 0.016(4) 0.013(5) 0.001(3) 0.000(4) 0.003(4)
Tb1 0.0221(3) 0.0138(3) 0.0082(3) 0.0003(3) -0.0013(2) 0.0023(3)
N1 0.016(5) 0.027(6) 0.014(6) -0.002(4) 0.005(4) 0.005(4)
N2 0.028(6) 0.015(5) 0.022(6) -0.002(4) -0.006(4) 0.010(4)
N3 0.035(7) 0.058(8) 0.012(6) -0.002(5) -0.004(5) 0.011(6)
O1 0.040(6) 0.016(4) 0.015(5) -0.005(3) -0.004(4) 0.005(4)
O2 0.028(5) 0.021(4) 0.019(5) -0.005(3) -0.006(4) 0.004(4)
O3 0.045(6) 0.029(5) 0.017(5) -0.001(4) -0.001(4) 0.016(4)
O4 0.054(6) 0.027(5) 0.024(5) -0.012(4) -0.019(4) 0.019(4)
O5 0.037(6) 0.037(5) 0.028(5) 0.015(4) -0.021(4) -0.008(4)
O6 0.047(4) 0.034(4) 0.007(3) -0.007(2) -0.006(3) 0.021(3)
O7 0.047(4) 0.034(4) 0.007(3) -0.007(2) -0.006(3) 0.021(3)
O8 0.058(7) 0.033(5) 0.021(5) -0.003(4) -0.015(5) 0.016(4)
O9 0.076(8) 0.050(7) 0.043(7) -0.007(5) -0.011(6) -0.023(6)

loop_
_atom_type_symbol
_atom_type_description
_atom_type_scat_dispersion_real
_atom_type_scat_dispersion_imag
_atom_type_scat_source
C C 0.0033 0.0016 'International Tables Vol C Tables 4.2.6.8 and 6.1.1.4'
H H 0.0000 0.0000 'International Tables Vol C Tables 4.2.6.8 and 6.1.1.4'
N N 0.0061 0.0033 'International Tables Vol C Tables 4.2.6.8 and 6.1.1.4'
O O 0.0106 0.0060 'International Tables Vol C Tables 4.2.6.8 and 6.1.1.4'
Tb Tb -0.1723 4.1537 'International Tables Vol C Tables 4.2.6.8 and 6.1.1.4'

loop_
_geom_angle_atom_site_label_1
_geom_angle_atom_site_label_2
_geom_angle_atom_site_label_3
_geom_angle
_geom_angle_site_symmetry_1
_geom_angle_site_symmetry_3
N3 C1 C2 123.1(13) . .
N3 C1 H1 118.4 . .
C2 C1 H1 118.4 . .
C1 C2 C3 120.2(13) . .
C1 C2 H2 119.9 . .
C3 C2 H2 119.9 . .
C2 C3 C4 116.6(11) . .
C2 C3 C6 123.6(11) . .
C4 C3 C6 119.8(10) . .
C5 C4 C3 119.1(12) . .
C5 C4 H4 120.5 . .
C3 C4 H4 120.5 . .
N3 C5 C4 122.5(13) . .
N3 C5 H5 118.8 . .
C4 C5 H5 118.8 . .
N1 C6 N2 112.4(10) . .
N1 C6 C3 128.9(11) . .
N2 C6 C3 118.1(11) . .
C8 C7 N2 105.3(9) . .
C8 C7 C9 134.8(10) . .
N2 C7 C9 118.8(9) . .
C7 C8 N1 110.1(9) . .
C7 C8 C10 133.7(10) . .
N1 C8 C10 116.2(9) . .
O3 C9 O4 126.6(11) . .
O3 C9 C7 118.1(10) . .
O4 C9 C7 115.2(10) . .
O2 C10 O1 123.5(10) . .
O2 C10 C8 122.2(10) . .
O1 C10 C8 114.4(10) . .
O6 C11 O7 126.2(10) . .
O6 C11 C11 117.0(13) . 3_655
O7 C11 C11 116.8(12) . 3_655
O3 Tb1 O2 75.7(3) 4_565 4_565
O3 Tb1 O4 76.4(3) 4_565 2_545
O2 Tb1 O4 152.1(3) 4_565 2_545
O3 Tb1 O1 128.8(3) 4_565 .
O2 Tb1 O1 126.7(2) 4_565 .
O4 Tb1 O1 71.5(3) 2_545 .
O3 Tb1 O5 147.7(3) 4_565 .
O2 Tb1 O5 72.0(3) 4_565 .
O4 Tb1 O5 135.9(3) 2_545 .
O1 Tb1 O5 74.1(3) . .
O3 Tb1 O6 78.3(3) 4_565 3_655
O2 Tb1 O6 76.5(3) 4_565 3_655
O4 Tb1 O6 99.6(3) 2_545 3_655
O1 Tb1 O6 145.0(3) . 3_655
O5 Tb1 O6 93.0(3) . 3_655
O3 Tb1 O7 128.7(3) 4_565 .
O2 Tb1 O7 127.7(3) 4_565 .
O4 Tb1 O7 73.1(3) 2_545 .
O1 Tb1 O7 77.5(3) . .
O5 Tb1 O7 73.2(3) . .
O6 Tb1 O7 67.6(2) 3_655 .
O3 Tb1 N1 84.2(3) 4_565 .
O2 Tb1 N1 74.1(3) 4_565 .
O4 Tb1 N1 101.3(3) 2_545 .
O1 Tb1 N1 64.8(3) . .
O5 Tb1 N1 88.1(3) . .
O6 Tb1 N1 148.7(3) 3_655 .
O7 Tb1 N1 141.4(3) . .
C6 N1 C8 104.8(9) . .
C6 N1 Tb1 138.0(8) . .
C8 N1 Tb1 114.5(7) . .
C6 N2 C7 107.4(9) . .
C6 N2 H2A 126.3 . .
C7 N2 H2A 126.3 . .
C5 N3 C1 118.4(11) . .
C10 O1 Tb1 125.9(7) . .
C10 O2 Tb1 152.0(7) . 4_566
C9 O3 Tb1 145.7(8) . 4_566
C9 O4 Tb1 137.8(7) . 2
Tb1 O5 H5A 114.6 . .
Tb1 O5 H5B 117.8 . .
H5A O5 H5B 116.8 . .
C11 O6 Tb1 119.3(7) . 3_655
C11 O7 Tb1 119.3(7) . .
H8A O8 H8B 116.3 . .
H9A O9 H9B 118.0 . .

loop_
_geom_bond_atom_site_label_1
_geom_bond_atom_site_label_2
_geom_bond_distance
_geom_bond_site_symmetry_2
C1 N3 1.326(16) .
C1 C2 1.371(17) .
C1 H1 0.9300 .
C2 C3 1.372(17) .
C2 H2 0.9300 .
C3 C4 1.419(16) .
C3 C6 1.478(15) .
C4 C5 1.383(16) .
C4 H4 0.9300 .
C5 N3 1.326(16) .
C5 H5 0.9300 .
C6 N1 1.305(14) .
C6 N2 1.357(14) .
C7 C8 1.370(15) .
C7 N2 1.373(12) .
C7 C9 1.496(15) .
C8 N1 1.397(13) .
C8 C10 1.489(14) .
C9 O3 1.248(12) .
C9 O4 1.249(12) .
C10 O2 1.240(12) .
C10 O1 1.266(12) .
C11 O6 1.257(13) .
C11 O7 1.260(13) .
C11 C11 1.54(2) 3_655
Tb1 O3 2.280(8) 4_565
Tb1 O2 2.339(7) 4_565
Tb1 O4 2.370(8) 2_545
Tb1 O1 2.375(7) .
Tb1 O5 2.378(8) .
Tb1 O6 2.410(7) 3_655
Tb1 O7 2.411(7) .
Tb1 N1 2.525(9) .
N2 H2A 0.8600 .
O2 Tb1 2.339(7) 4_566
O3 Tb1 2.280(8) 4_566
O4 Tb1 2.370(8) 2
O5 H5A 0.8500 .
O5 H5B 0.8501 .
O6 Tb1 2.410(7) 3_655
O8 H8A 0.8501 .
O8 H8B 0.8500 .
O9 H9A 0.8500 .
O9 H9B 0.8500 .

loop_
_geom_hbond_atom_site_label_D
_geom_hbond_atom_site_label_H
_geom_hbond_atom_site_label_A
_geom_hbond_distance_DH
_geom_hbond_distance_HA
_geom_hbond_distance_DA
_geom_hbond_angle_DHA
_geom_hbond_site_symmetry_A
N2 H2A O8 0.86 1.97 2.824(11) 170.4 1_455
O9 H9B O6 0.85 2.34 3.159(12) 162.9 2_655
O5 H5B N3 0.85 1.90 2.751(12) 173.4 4_666
O8 H8B O9 0.85 2.04 2.876(12) 167.5 3_665
O8 H8A O1 0.85 1.89 2.734(11) 170.5 2_655
O5 H5A O9 0.85 2.08 2.868(12) 154.3 .
O9 H9A O8 0.85 1.97 2.816(13) 178.6 .

loop_
_geom_torsion_atom_site_label_1
_geom_torsion_atom_site_label_2
_geom_torsion_atom_site_label_3
_geom_torsion_atom_site_label_4
_geom_torsion
_geom_torsion_site_symmetry_1
_geom_torsion_site_symmetry_4
N3 C1 C2 C3 -2(2) . .
C1 C2 C3 C4 4.1(19) . .
C1 C2 C3 C6 -177.9(13) . .
C2 C3 C4 C5 -4.3(18) . .
C6 C3 C4 C5 177.6(12) . .
C3 C4 C5 N3 3(2) . .
C2 C3 C6 N1 -127.7(14) . .
C4 C3 C6 N1 50.3(19) . .
C2 C3 C6 N2 61.6(17) . .
C4 C3 C6 N2 -120.5(13) . .
N2 C7 C8 N1 0.5(13) . .
C9 C7 C8 N1 168.0(12) . .
N2 C7 C8 C10 -179.3(12) . .
C9 C7 C8 C10 -12(2) . .
C8 C7 C9 O3 -3(2) . .
N2 C7 C9 O3 162.8(11) . .
C8 C7 C9 O4 180.0(13) . .
N2 C7 C9 O4 -13.7(16) . .
C7 C8 C10 O2 0(2) . .
N1 C8 C10 O2 -179.8(10) . .
C7 C8 C10 O1 -179.6(13) . .
N1 C8 C10 O1 0.7(15) . .
N2 C6 N1 C8 -0.6(14) . .
C3 C6 N1 C8 -171.7(12) . .
N2 C6 N1 Tb1 -159.8(8) . .
C3 C6 N1 Tb1 29(2) . .
C7 C8 N1 C6 0.0(14) . .
C10 C8 N1 C6 179.8(10) . .
C7 C8 N1 Tb1 164.9(8) . .
C10 C8 N1 Tb1 -15.3(12) . .
O3 Tb1 N1 C6 -48.0(12) 4_565 .
O2 Tb1 N1 C6 28.8(12) 4_565 .
O4 Tb1 N1 C6 -122.8(12) 2_545 .
O1 Tb1 N1 C6 174.0(13) . .
O5 Tb1 N1 C6 100.6(12) . .
O6 Tb1 N1 C6 8.0(15) 3_655 .
O7 Tb1 N1 C6 160.3(11) . .
O3 Tb1 N1 C8 154.2(8) 4_565 .
O2 Tb1 N1 C8 -129.0(8) 4_565 .
O4 Tb1 N1 C8 79.3(8) 2_545 .
O1 Tb1 N1 C8 16.1(7) . .
O5 Tb1 N1 C8 -57.2(8) . .
O6 Tb1 N1 C8 -149.8(7) 3_655 .
O7 Tb1 N1 C8 2.4(10) . .
N1 C6 N2 C7 0.9(14) . .
C3 C6 N2 C7 173.1(10) . .
C8 C7 N2 C6 -0.8(13) . .
C9 C7 N2 C6 -170.7(11) . .
C4 C5 N3 C1 -1(2) . .
C2 C1 N3 C5 1(2) . .
O2 C10 O1 Tb1 -162.3(8) . .
C8 C10 O1 Tb1 17.1(13) . .
O3 Tb1 O1 C10 -77.2(9) 4_565 .
O2 Tb1 O1 C10 24.6(10) 4_565 .
O4 Tb1 O1 C10 -131.3(9) 2_545 .
O5 Tb1 O1 C10 76.8(9) . .
O6 Tb1 O1 C10 148.6(8) 3_655 .
O7 Tb1 O1 C10 152.6(9) . .
N1 Tb1 O1 C10 -18.7(8) . .
O1 C10 O2 Tb1 174.1(10) . 4_566
C8 C10 O2 Tb1 -5(2) . 4_566
O4 C9 O3 Tb1 -124.4(13) . 4_566
C7 C9 O3 Tb1 59.5(18) . 4_566
O3 C9 O4 Tb1 0(2) . 2
C7 C9 O4 Tb1 176.4(8) . 2
O7 C11 O6 Tb1 179.2(9) . 3_655
C11 C11 O6 Tb1 0.2(17) 3_655 3_655
O6 C11 O7 Tb1 179.8(9) . .
C11 C11 O7 Tb1 -1.1(17) 3_655 .
O3 Tb1 O7 C11 53.0(10) 4_565 .
O2 Tb1 O7 C11 -49.7(9) 4_565 .
O4 Tb1 O7 C11 109.1(9) 2_545 .
O1 Tb1 O7 C11 -176.7(9) . .
O5 Tb1 O7 C11 -99.8(9) . .
O6 Tb1 O7 C11 0.8(8) 3_655 .
N1 Tb1 O7 C11 -164.1(8) . .
